data_1529579
loop_
_publ_author_name
'Babel, D.'
'Haegele, R.'

_publ_section_title
;
 Strukturen caesiumhaltiger fluoride, III. Die kristallstrukturen der
 hexagonalen Elpasolithe: 12l-Cs2 Na Cr F6, 12L-Cs2 Na Fe F6 und 2L-Cs2 Li
 Ga F6
;
_journal_name_full 'Journal of Solid State Chemistry'
_journal_page_first 39
_journal_page_last 50
_journal_volume 18
_journal_year 1976
_chemical_formula_sum 'Cs2 F6 Ga Li'
_chemical_name_systematic 'Cs2 Li (Ga F6)'
_space_group_IT_number 164
_symmetry_space_group_name_Hall '-P 3 2"'
_symmetry_space_group_name_H-M 'P -3 m 1'
_cell_angle_alpha 90
_cell_angle_beta 90
_cell_angle_gamma 120
_cell_formula_units_Z 1
_cell_length_a 6.249
_cell_length_b 6.249
_cell_length_c 5.086
_cell_volume 172.000
_citation_journal_id_ASTM JSSCBI
_cod_data_source_file Babel_JSSCBI_1976_1277.cif
_cod_data_source_block Cs2F6Ga1Li1
_cod_original_cell_volume 171.9998
_cod_original_formula_sum 'Cs2 F6 Ga1 Li1'
_cod_database_code 1529579

loop_
_symmetry_equiv_pos_as_xyz
x,y,z
-y,x-y,z
-x+y,-x,z
y,x,-z
-x,-x+y,-z
x-y,-y,-z
-x,-y,-z
y,-x+y,-z
x-y,x,-z
-y,-x,z
x,x-y,z
-x+y,y,z

loop_
_atom_site_label
_atom_site_type_symbol
_atom_site_fract_x
_atom_site_fract_y
_atom_site_fract_z
_atom_site_occupancy
_atom_site_U_iso_or_equiv
Li1 Li+1 0 0 0.5 1 0.0
Cs1 Cs+1 0.3333 0.6666 0.2699 1 0.0
F1 F-1 0.1388 0.278 0.7618 1 0.0
Ga1 Ga+3 0 0 0 1 0.0
